data_4020519
loop_
_publ_author_name
'Takuya Koizumi'
'Kenji Harada'
'Haruyasu Asahara'
'Eiko Mochizuki'
'Ken Kokubo'
'Takumi Oshima'

_publ_section_title
;
 Acid-Catalyzed Transannular Cyclization of
 3aH-Cyclopentene[8]annulene-1,4-(5H,9aH)-diones
 and Some Proposed Mechanisms
;
_journal_name_full 'Journal of Organic Chemistry'
_journal_page_first 8364
_journal_page_last 8371
_journal_paper_doi 10.1021/jo050992x
_journal_volume 70
_journal_year 2005
_chemical_formula_sum 'C41 H34 O2'
_chemical_formula_weight 558.72
_space_group_IT_number 14
_symmetry_cell_setting monoclinic
_symmetry_space_group_name_Hall '-P 2ybc'
_symmetry_space_group_name_H-M 'P 1 21/c 1'
_cell_angle_alpha 90
_cell_angle_beta 105.671(1)
_cell_angle_gamma 90
_cell_formula_units_Z 4
_cell_length_a 9.0873(3)
_cell_length_b 35.735(1)
_cell_length_c 9.6538(3)
_cell_measurement_temperature 296.2
_cell_volume 3018.4(2)
_exptl_crystal_density_diffrn 1.229
_cod_original_sg_symbol_H-M 'P 21/c'
_cod_database_code 4020519

loop_
_symmetry_equiv_pos_as_xyz
x,y,z
-x,1/2+y,1/2-z
-x,-y,-z
x,1/2-y,1/2+z

loop_
_atom_site_label
_atom_site_type_symbol
_atom_site_fract_x
_atom_site_fract_y
_atom_site_fract_z
_atom_site_U_iso_or_equiv
_atom_site_adp_type
_atom_site_occupancy
_atom_site_calc_flag
_atom_site_refinement_flags
_atom_site_disorder_assembly
_atom_site_disorder_group
O(1) O 0.9460(4) 0.16241(10) -0.1590(4) 0.068(1) Uani 1.00 d . . .
O(2) O 0.4727(4) 0.2266(1) 0.0320(4) 0.081(1) Uani 1.00 d . . .
C(1) C 0.8108(5) 0.1702(1) 0.1506(4) 0.037(1) Uani 1.00 d . . .
C(2) C 0.7262(5) 0.0767(1) 0.0689(4) 0.041(1) Uani 1.00 d . . .
C(3) C 0.5873(5) 0.1601(1) -0.1724(5) 0.045(1) Uani 1.00 d . . .
C(4) C 1.0123(5) 0.1190(1) 0.1224(4) 0.038(1) Uani 1.00 d . . .
C(5) C 0.8695(4) 0.1409(1) 0.0539(4) 0.035(1) Uani 1.00 d . . .
C(6) C 0.7092(4) 0.1181(1) 0.0425(4) 0.036(1) Uani 1.00 d . . .
C(7) C 0.5888(5) 0.1258(1) -0.1003(4) 0.042(1) Uani 1.00 d . . .
C(8) C 0.9115(5) 0.1856(1) 0.4170(5) 0.046(1) Uani 1.00 d . . .
C(9) C 0.4745(5) 0.1000(1) -0.1565(5) 0.049(1) Uani 1.00 d . . .
C(10) C 0.7883(5) 0.0546(1) -0.0193(5) 0.049(1) Uani 1.00 d . . .
C(11) C 0.9250(5) 0.1875(1) 0.2778(4) 0.036(1) Uani 1.00 d . . .
C(12) C 0.6844(5) 0.1435(1) 0.1681(4) 0.040(1) Uani 1.00 d . . .
C(13) C 1.0352(5) 0.1056(1) 0.2616(5) 0.046(1) Uani 1.00 d . . .
C(14) C 1.1492(5) 0.2258(1) 0.3662(5) 0.052(2) Uani 1.00 d . . .
C(15) C 1.1202(5) 0.1102(1) 0.0494(5) 0.052(1) Uani 1.00 d . . .
C(16) C 0.5624(6) 0.2009(1) 0.0671(5) 0.056(2) Uani 1.00 d . . .
C(17) C 0.7171(5) 0.1869(1) -0.1120(5) 0.047(1) Uani 1.00 d . . .
C(18) C 0.8599(5) 0.1626(1) -0.0817(4) 0.041(1) Uani 1.00 d . . .
C(19) C 0.4721(6) 0.1671(1) -0.2956(5) 0.060(2) Uani 1.00 d . . .
C(20) C 0.6744(6) 0.0593(1) 0.1750(5) 0.054(2) Uani 1.00 d . . .
C(21) C 1.1335(5) 0.2237(1) 0.5026(5) 0.052(1) Uani 1.00 d . . .
C(22) C 1.0163(6) 0.2036(1) 0.5290(5) 0.056(2) Uani 1.00 d . . .
C(23) C 1.0453(5) 0.2078(1) 0.2546(5) 0.046(1) Uani 1.00 d . . .
C(24) C 1.1641(6) 0.0839(1) 0.3249(5) 0.059(2) Uani 1.00 d . . .
C(25) C 0.7451(8) -0.0005(1) 0.1017(6) 0.078(2) Uani 1.00 d . . .
C(26) C 0.5330(5) 0.1654(1) 0.1434(5) 0.055(2) Uani 1.00 d . . .
C(27) C 0.7199(5) 0.2000(1) 0.0432(5) 0.046(1) Uani 1.00 d . . .
C(28) C 0.7264(6) 0.2200(1) -0.2102(5) 0.067(2) Uani 1.00 d . . .
C(29) C 1.2682(6) 0.0751(1) 0.2501(6) 0.063(2) Uani 1.00 d . . .
C(30) C 0.7992(6) 0.0162(1) -0.0023(6) 0.064(2) Uani 1.00 d . . .
C(31) C 0.3576(6) 0.1080(2) -0.2781(6) 0.072(2) Uani 1.00 d . . .
C(32) C 1.2464(6) 0.0885(1) 0.1143(6) 0.062(2) Uani 1.00 d . . .
C(33) C 0.4863(7) 0.1736(2) 0.2794(6) 0.082(2) Uani 1.00 d . . .
C(34) C 0.6410(9) 0.0637(5) -0.4287(8) 0.145(5) Uani 1.00 d . . .
C(35) C 0.3559(7) 0.1416(2) -0.3469(6) 0.079(2) Uani 1.00 d . . .
C(36) C 0.6822(7) 0.0205(2) 0.1878(6) 0.073(2) Uani 1.00 d . . .
C(37) C 0.890(1) 0.0880(2) -0.3952(8) 0.102(3) Uani 1.00 d . . .
C(38) C 0.738(2) 0.0935(3) -0.4200(8) 0.117(4) Uani 1.00 d . . .
C(39) C 0.9429(8) 0.0536(3) -0.3788(8) 0.101(3) Uani 1.00 d . . .
C(40) C 0.858(1) 0.0234(2) -0.3877(8) 0.107(3) Uani 1.00 d . . .
C(41) C 0.705(1) 0.0274(3) -0.4115(9) 0.125(4) Uani 1.00 d . . .
H(1) H 0.8266 0.1714 0.4358 0.0609 Uiso 1.00 calc . . .
H(2) H 0.9621 0.1114 0.3149 0.0589 Uiso 1.00 calc . . .
H(3) H 1.2349 0.2395 0.3452 0.0656 Uiso 1.00 calc . . .
H(4) H 1.1039 0.1186 -0.0493 0.0668 Uiso 1.00 calc . . .
H(5) H 1.2054 0.2366 0.5804 0.0655 Uiso 1.00 calc . . .
H(6) H 1.0051 0.2017 0.6264 0.0706 Uiso 1.00 calc . . .
H(7) H 1.0574 0.2097 0.1575 0.0571 Uiso 1.00 calc . . .
H(8) H 1.1786 0.0747 0.4209 0.0747 Uiso 1.00 calc . . .
H(9) H 1.3575 0.0594 0.2940 0.0797 Uiso 1.00 calc . . .
H(10) H 1.3238 0.0833 0.0638 0.0761 Uiso 1.00 calc . . .
H(11) H 0.5314 0.0671 -0.4454 0.1663 Uiso 1.00 calc . . .
H(12) H 0.9598 0.1091 -0.3878 0.1244 Uiso 1.00 calc . . .
H(13) H 0.6948 0.1194 -0.4306 0.1418 Uiso 1.00 calc . . .
H(14) H 1.0559 0.0497 -0.3590 0.1291 Uiso 1.00 calc . . .
H(15) H 0.9075 -0.0020 -0.3753 0.1260 Uiso 1.00 calc . . .
H(16) H 0.6419 0.0050 -0.4166 0.1521 Uiso 1.00 calc . . .
H(17) H 0.8271 0.0668 -0.0930 0.0637 Uiso 1.00 calc . . .
H(18) H 0.6297 0.0744 0.2365 0.0668 Uiso 1.00 calc . . .
H(19) H 0.7498 -0.0277 0.1126 0.0918 Uiso 1.00 calc . . .
H(20) H 0.8463 0.0012 -0.0634 0.0766 Uiso 1.00 calc . . .
H(21) H 0.6429 0.0079 0.2614 0.0856 Uiso 1.00 calc . . .
H(22) H 0.4775 0.0761 -0.1092 0.0659 Uiso 1.00 calc . . .
H(23) H 0.4731 0.1902 -0.3477 0.0747 Uiso 1.00 calc . . .
H(24) H 0.2788 0.0891 -0.3162 0.0859 Uiso 1.00 calc . . .
H(25) H 0.2686 0.1477 -0.4265 0.0980 Uiso 1.00 calc . . .
H(26) H 0.8134 0.2355 -0.1653 0.0806 Uiso 1.00 calc . . .
H(27) H 0.7393 0.2113 -0.2997 0.0806 Uiso 1.00 calc . . .
H(28) H 0.6372 0.2349 -0.2275 0.0806 Uiso 1.00 calc . . .
H(29) H 0.5655 0.1869 0.3470 0.0989 Uiso 1.00 calc . . .
H(30) H 0.3949 0.1881 0.2601 0.0989 Uiso 1.00 calc . . .
H(31) H 0.4678 0.1507 0.3259 0.0989 Uiso 1.00 calc . . .
H(32) H 0.7125 0.1307 0.2600 0.0504 Uiso 1.00 calc . . .
H(33) H 0.4522 0.1510 0.0800 0.0670 Uiso 1.00 calc . . .
H(34) H 0.7679 0.2244 0.0641 0.0556 Uiso 1.00 calc . . .

loop_
_atom_site_aniso_label
_atom_site_aniso_U_11
_atom_site_aniso_U_22
_atom_site_aniso_U_33
_atom_site_aniso_U_12
_atom_site_aniso_U_13
_atom_site_aniso_U_23
O(1) 0.068(2) 0.080(3) 0.063(2) 0.007(2) 0.029(2) 0.024(2)
O(2) 0.063(2) 0.069(3) 0.102(3) 0.030(2) 0.008(2) 0.001(2)
C(1) 0.036(2) 0.034(2) 0.042(2) 0.000(2) 0.011(2) -0.005(2)
C(2) 0.045(3) 0.036(2) 0.037(2) -0.008(2) 0.004(2) -0.003(2)
C(3) 0.044(3) 0.044(3) 0.043(3) 0.004(2) 0.004(2) -0.004(2)
C(4) 0.041(3) 0.033(2) 0.038(2) 0.001(2) 0.008(2) -0.004(2)
C(5) 0.030(2) 0.036(2) 0.039(2) 0.001(2) 0.011(2) -0.003(2)
C(6) 0.034(2) 0.032(2) 0.041(2) -0.003(2) 0.011(2) 0.000(2)
C(7) 0.035(2) 0.044(3) 0.047(3) 0.001(2) 0.012(2) -0.007(2)
C(8) 0.048(3) 0.044(3) 0.044(3) 0.004(2) 0.009(2) -0.003(2)
C(9) 0.037(3) 0.055(3) 0.055(3) -0.005(2) 0.011(2) 0.001(2)
C(10) 0.055(3) 0.036(3) 0.059(3) 0.002(2) 0.020(3) -0.003(2)
C(11) 0.036(2) 0.030(2) 0.043(3) 0.000(2) 0.012(2) -0.006(2)
C(12) 0.034(2) 0.046(3) 0.043(2) 0.001(2) 0.013(2) -0.005(2)
C(13) 0.051(3) 0.044(3) 0.045(3) 0.006(2) 0.017(2) 0.001(2)
C(14) 0.045(3) 0.050(3) 0.060(3) -0.007(2) 0.012(3) -0.005(2)
C(15) 0.039(3) 0.060(3) 0.061(3) 0.011(2) 0.022(2) 0.009(3)
C(16) 0.049(3) 0.050(3) 0.058(3) 0.009(3) 0.000(2) -0.019(3)
C(17) 0.054(3) 0.037(2) 0.047(3) 0.000(2) 0.006(2) 0.003(2)
C(18) 0.043(3) 0.040(3) 0.040(2) -0.005(2) 0.009(2) 0.001(2)
C(19) 0.060(3) 0.047(3) 0.061(3) 0.012(3) -0.006(3) 0.002(2)
C(20) 0.064(3) 0.049(3) 0.054(3) -0.006(3) 0.024(3) 0.001(2)
C(21) 0.038(3) 0.057(3) 0.053(3) 0.006(2) 0.000(2) -0.011(2)
C(22) 0.069(4) 0.060(3) 0.040(3) -0.004(3) 0.015(3) -0.004(2)
C(23) 0.043(3) 0.052(3) 0.044(3) -0.001(2) 0.013(2) -0.002(2)
C(24) 0.064(3) 0.060(3) 0.045(3) 0.011(3) 0.001(3) 0.002(2)
C(25) 0.118(5) 0.038(3) 0.075(4) -0.008(3) 0.021(4) 0.004(3)
C(26) 0.043(3) 0.054(3) 0.069(3) -0.002(2) 0.018(2) -0.013(3)
C(27) 0.047(3) 0.033(2) 0.055(3) 0.000(2) 0.007(2) 0.003(2)
C(28) 0.078(4) 0.047(3) 0.067(3) 0.002(3) 0.006(3) 0.018(3)
C(29) 0.044(3) 0.059(3) 0.082(4) 0.013(3) 0.008(3) -0.001(3)
C(30) 0.076(4) 0.041(3) 0.075(4) 0.006(3) 0.023(3) -0.003(3)
C(31) 0.055(3) 0.070(4) 0.072(4) -0.012(3) -0.013(3) -0.006(3)
C(32) 0.057(3) 0.065(3) 0.070(4) 0.012(3) 0.029(3) 0.001(3)
C(33) 0.076(4) 0.088(5) 0.094(4) 0.015(4) 0.042(3) -0.024(4)
C(34) 0.059(5) 0.31(2) 0.070(5) 0.030(8) 0.018(4) 0.002(8)
C(35) 0.065(4) 0.067(4) 0.083(4) 0.007(3) -0.018(3) -0.002(3)
C(36) 0.103(5) 0.050(3) 0.072(4) -0.015(3) 0.035(3) 0.009(3)
C(37) 0.136(8) 0.081(5) 0.098(5) -0.017(5) 0.047(5) 0.017(4)
C(38) 0.149(9) 0.146(9) 0.062(5) 0.053(7) 0.038(6) 0.019(5)
C(39) 0.088(5) 0.099(6) 0.125(6) 0.001(5) 0.040(4) 0.019(5)
C(40) 0.138(8) 0.077(5) 0.109(6) -0.011(5) 0.039(6) -0.005(4)
C(41) 0.105(8) 0.169(10) 0.093(6) -0.052(7) 0.014(5) -0.018(6)

loop_
_geom_bond_atom_site_label_1
_geom_bond_atom_site_label_2
_geom_bond_distance
_geom_bond_site_symmetry_1
_geom_bond_site_symmetry_2
_geom_bond_publ_flag
O(1) C(18) 1.219(5) . . yes
O(2) C(16) 1.213(5) . . yes
C(1) C(5) 1.587(5) . . yes
C(1) C(11) 1.510(6) . . yes
C(1) C(12) 1.537(6) . . yes
C(1) C(27) 1.560(6) . . yes
C(2) C(6) 1.501(6) . . yes
C(2) C(10) 1.389(6) . . yes
C(2) C(20) 1.383(6) . . yes
C(3) C(7) 1.409(6) . . yes
C(3) C(17) 1.509(6) . . yes
C(3) C(19) 1.378(6) . . yes
C(4) C(5) 1.507(5) . . yes
C(4) C(13) 1.388(6) . . yes
C(4) C(15) 1.389(6) . . yes
C(5) C(6) 1.648(5) . . yes
C(5) C(18) 1.503(6) . . yes
C(6) C(7) 1.536(6) . . yes
C(6) C(12) 1.580(6) . . yes
C(7) C(9) 1.384(6) . . yes
C(8) C(11) 1.384(6) . . yes
C(8) C(22) 1.391(6) . . yes
C(9) C(31) 1.383(6) . . yes
C(10) C(30) 1.382(6) . . yes
C(11) C(23) 1.380(6) . . yes
C(12) C(26) 1.545(6) . . yes
C(13) C(24) 1.400(6) . . yes
C(14) C(21) 1.365(6) . . yes
C(14) C(23) 1.382(6) . . yes
C(15) C(32) 1.387(6) . . yes
C(16) C(26) 1.525(7) . . yes
C(16) C(27) 1.511(6) . . yes
C(17) C(18) 1.523(6) . . yes
C(17) C(27) 1.562(6) . . yes
C(17) C(28) 1.531(6) . . yes
C(19) C(35) 1.382(7) . . yes
C(20) C(36) 1.392(7) . . yes
C(21) C(22) 1.365(6) . . yes
C(24) C(29) 1.373(7) . . yes
C(25) C(30) 1.369(7) . . yes
C(25) C(36) 1.357(7) . . yes
C(26) C(33) 1.513(7) . . yes
C(29) C(32) 1.358(7) . . yes
C(31) C(35) 1.371(7) . . yes
C(34) C(38) 1.37(1) . . yes
C(34) C(41) 1.41(1) . . yes
C(37) C(38) 1.35(1) . . yes
C(37) C(39) 1.315(10) . . yes
C(39) C(40) 1.314(10) . . yes
C(40) C(41) 1.35(1) . . yes
